data_2000262
loop_
_publ_author_name
'Tinant, B.'
'Declercq, J.-P.'
'Roekens, B.'

_publ_section_title
;
 4-Phenylthio-2-(triisopropylsilyl)but-2-enenitrile
;
_journal_issue 9
_journal_name_full 'Acta Crystallographica Section C'
_journal_page_first 2007
_journal_page_last 2008
_journal_paper_doi 10.1107/S010827019100224X
_journal_volume 47
_journal_year 1991
_chemical_formula_sum 'C19 H29 N S Si'
_chemical_formula_weight 331.60
_space_group_IT_number 14
_space_group_name_Hall '-P 2yn'
_space_group_name_H-M_alt 'P 1 21/n 1'
_symmetry_cell_setting monoclinic
_symmetry_space_group_name_Hall '-P 2yn'
_symmetry_space_group_name_H-M 'P 1 21/n 1'
_cell_angle_alpha 90
_cell_angle_beta 98.50(2)
_cell_angle_gamma 90
_cell_formula_units_Z 8
_cell_length_a 10.428(3)
_cell_length_b 24.094(7)
_cell_length_c 16.197(4)
_cell_volume 4024.8(19)
_diffrn_radiation_type Mo
_diffrn_radiation_wavelength 0.71069
_exptl_absorpt_coefficient_mu 0.215
_exptl_crystal_density_diffrn 1.09
_exptl_crystal_F_000 1440
_cod_data_source_file ha0040.cif
_cod_data_source_block ha0040a
_cod_depositor_comments
;
 Marking attached hydrogen atoms.

 Antanas Vaitkus,
 2017-08-07
;
_cod_original_cell_volume 4025(2)
_cod_original_formula_sum 'C19 H29 N1 S1 Si1'
_cod_database_code 2000262

loop_
_space_group_symop_id
_space_group_symop_operation_xyz
1 x,y,z
2 -x+1/2,y+1/2,-z+1/2
3 -x,-y,-z
4 x+1/2,-y+1/2,z+1/2

loop_
_atom_site_label
_atom_site_fract_x
_atom_site_fract_y
_atom_site_fract_z
_atom_site_attached_hydrogens
C1A .2084(5) .7334(2) .3548(3) 0
C2A .2001(4) .7115(2) .4359(3) 0
C3A .2776(5) .6698(2) .4647(3) 1
C4A .3773(5) .6426(2) .4195(3) 2
SI5A .07330(10) .74240(10) .49530(10) 0
C6A -.0828(4) .7039(2) .4619(3) 1
C7A -.1336(5) .7107(3) .3688(3) 3
C8A -.0702(5) .6420(2) .4834(4) 3
C9A .0550(5) .8173(2) .4629(3) 1
C10A -.0608(5) .8448(2) .4921(3) 3
C11A .1763(6) .8522(2) .4850(5) 3
C12A .1305(5) .7301(2) .6090(3) 1
C13A .0263(6) .7428(2) .6644(3) 3
C14A .2579(6) .7585(3) .6441(3) 3
N15A .2099(5) .7532(2) .2912(3) 0
S16A .53790(10) .64680(10) .48210(10) 0
C17A .5604(4) .7197(2) .4935(3) 0
C18A .5343(5) .7559(3) .4264(4) 1
C19A .5584(6) .8123(3) .4403(5) 1
C20A .6090(7) .8318(3) .5175(6) 1
C21A .6342(6) .7949(3) .5822(4) 1
C22A .6101(5) .7393(3) .5718(3) 1
C1B -.1915(5) .5074(2) .1150(3) 0
C2B -.2054(4) .5281(2) .1956(3) 0
C3B -.1314(4) .5711(2) .2260(3) 1
C4B -.0301(4) .5999(2) .1850(3) 2
SI5B -.33230(10) .49470(10) .25240(10) 0
C6B -.4927(4) .5274(2) .2109(3) 1
C7B -.5343(5) .5163(2) .1176(3) 3
C8B -.4907(5) .5902(2) .2277(3) 3
C9B -.2869(4) .5117(2) .3663(3) 1
C10B -.3959(5) .4968(2) .4176(3) 3
C11B -.1594(5) .4871(3) .4078(3) 3
C12B -.3339(5) .4190(2) .2243(3) 1
C13B -.4337(6) .3851(2) .2657(4) 3
C14B -.2021(6) .3908(2) .2372(4) 3
N15B -.1832(5) .4885(2) .0505(3) 0
S16B .12770(10) .59090(10) .24910(10) 0
C17B .1493(4) .5182(2) .2480(3) 0
C18B .1816(5) .4908(3) .3231(4) 1
C19B .2059(7) .4336(4) .3222(6) 1
C20B .1934(8) .4064(4) .2458(9) 1
C21B .1625(7) .4353(5) .1756(6) 1
C22B .1403(5) .4897(3) .1756(4) 1
